data_2227885
loop_
_publ_author_name
'Assey, Gervas E.'
'Butcher, Anand M.'
'Butcher, Ray J.'
'Gultneh, Yilma'

_publ_section_title
;
 [2-({3-[(3-Aminopropyl)amino]propyl}iminomethyl)phenolato-\k^4^<i>O</i>,<i>N</i>,<i>N</i>'',<i>N</i>''']bromidocopper(II)
;
_journal_coeditor_code PB2044
_journal_issue 11
_journal_name_full 'Acta Crystallographica Section E'
_journal_page_first m1475
_journal_paper_doi 10.1107/S1600536810042923
_journal_volume 66
_journal_year 2010
_chemical_formula_iupac '[Cu (C13 H20 N3 O) Br]'
_chemical_formula_moiety 'C13 H20 Br Cu N3 O'
_chemical_formula_sum 'C13 H20 Br Cu N3 O'
_chemical_formula_weight 377.77
_chemical_name_systematic
;
[2-({3-[(3-Aminopropyl)amino]propyl}iminomethyl)phenolato-
\k^4^<i>O</i>,<i>N</i>,<i>N</i>'',<i>N</i>''']bromidocopper(II)
;
_space_group_IT_number 61
_symmetry_cell_setting orthorhombic
_symmetry_space_group_name_Hall '-P 2ac 2ab'
_symmetry_space_group_name_H-M 'P b c a'
_atom_sites_solution_hydrogens geom
_atom_sites_solution_primary direct
_atom_sites_solution_secondary difmap
_audit_creation_method SHELXL-97
_cell_angle_alpha 90.00
_cell_angle_beta 90.00
_cell_angle_gamma 90.00
_cell_formula_units_Z 8
_cell_length_a 12.3272(2)
_cell_length_b 11.34425(19)
_cell_length_c 20.5729(4)
_cell_measurement_reflns_used 6661
_cell_measurement_temperature 173(2)
_cell_measurement_theta_max 77.1210
_cell_measurement_theta_min 4.1727
_cell_volume 2876.97(9)
_computing_cell_refinement
;
CrysAlis Pro (Oxford Diffraction, 2007)
;
_computing_data_collection
;
CrysAlis Pro (Oxford Diffraction, 2007)
;
_computing_data_reduction
;
CrysAlis Pro (Oxford Diffraction, 2007)
;
_computing_molecular_graphics 'SHELXTL (Sheldrick, 2008)'
_computing_publication_material 'SHELXTL (Sheldrick, 2008)'
_computing_structure_refinement 'SHELXL97 (Sheldrick, 2008)'
_computing_structure_solution 'SHELXS97 (Sheldrick, 2008)'
_diffrn_ambient_temperature 173(2)
_diffrn_detector_area_resol_mean 10.5081
_diffrn_measured_fraction_theta_full 0.998
_diffrn_measured_fraction_theta_max 0.987
_diffrn_measurement_device_type
;
Oxford Diffraction Xcalibur Ruby Gemini diffractometer
;
_diffrn_measurement_method \w
_diffrn_radiation_monochromator graphite
_diffrn_radiation_source 'fine-focus sealed tube'
_diffrn_radiation_type CuK\a
_diffrn_radiation_wavelength 1.54184
_diffrn_reflns_av_R_equivalents 0.0237
_diffrn_reflns_av_sigmaI/netI 0.0173
_diffrn_reflns_limit_h_max 15
_diffrn_reflns_limit_h_min -14
_diffrn_reflns_limit_k_max 8
_diffrn_reflns_limit_k_min -14
_diffrn_reflns_limit_l_max 15
_diffrn_reflns_limit_l_min -25
_diffrn_reflns_number 8196
_diffrn_reflns_theta_full 67.50
_diffrn_reflns_theta_max 77.47
_diffrn_reflns_theta_min 5.72
_diffrn_standards_decay_% <2%
_diffrn_standards_interval_count 50
_diffrn_standards_number 2
_exptl_absorpt_coefficient_mu 5.360
_exptl_absorpt_correction_T_max 0.697
_exptl_absorpt_correction_T_min 0.211
_exptl_absorpt_correction_type analytical
_exptl_absorpt_process_details
;
[CrysAlis RED (Oxford Diffraction, 2007); based on expressions derived
by Clark & Reid (1995)]
;
_exptl_crystal_colour blue
_exptl_crystal_density_diffrn 1.744
_exptl_crystal_density_method 'not measured'
_exptl_crystal_description plate
_exptl_crystal_F_000 1528
_exptl_crystal_size_max 0.4372
_exptl_crystal_size_mid 0.2326
_exptl_crystal_size_min 0.0706
_refine_diff_density_max 1.190
_refine_diff_density_min -0.766
_refine_ls_extinction_method none
_refine_ls_goodness_of_fit_ref 1.088
_refine_ls_hydrogen_treatment constr
_refine_ls_matrix_type full
_refine_ls_number_parameters 172
_refine_ls_number_reflns 3021
_refine_ls_number_restraints 0
_refine_ls_restrained_S_all 1.088
_refine_ls_R_factor_all 0.0400
_refine_ls_R_factor_gt 0.0387
_refine_ls_shift/su_max 0.002
_refine_ls_shift/su_mean 0.000
_refine_ls_structure_factor_coef Fsqd
_refine_ls_weighting_details 'calc w=1/[\s^2^(Fo^2^)+(0.0427P)^2^+9.8873P] where P=(Fo^2^+2Fc^2^)/3'
_refine_ls_weighting_scheme calc
_refine_ls_wR_factor_gt 0.0949
_refine_ls_wR_factor_ref 0.0956
_reflns_number_gt 2939
_reflns_number_total 3021
_reflns_threshold_expression I>2\s(I)
_cod_data_source_file pb2044.cif
_cod_data_source_block I
_cod_original_cell_volume 2876.98(9)
_cod_database_code 2227885
_cod_database_fobs_code 2227885

loop_
_symmetry_equiv_pos_as_xyz
'x, y, z'
'-x+1/2, -y, z+1/2'
'-x, y+1/2, -z+1/2'
'x+1/2, -y+1/2, -z'
'-x, -y, -z'
'x-1/2, y, -z-1/2'
'x, -y-1/2, z-1/2'
'-x-1/2, y-1/2, z'

loop_
_atom_site_type_symbol
_atom_site_label
_atom_site_fract_x
_atom_site_fract_y
_atom_site_fract_z
_atom_site_U_iso_or_equiv
_atom_site_adp_type
_atom_site_calc_flag
_atom_site_refinement_flags
_atom_site_occupancy
_atom_site_disorder_assembly
_atom_site_disorder_group
Cu Cu 0.32735(4) 0.48683(4) 0.57075(2) 0.01378(13) Uani d . 1 . .
Br Br 0.39440(3) 0.72635(3) 0.556355(16) 0.02033(12) Uani d . 1 . .
O O1 0.46552(18) 0.4169(2) 0.59480(10) 0.0186(4) Uani d . 1 . .
N N1 0.2822(2) 0.4932(2) 0.66398(12) 0.0161(5) Uani d . 1 . .
N N2 0.1756(2) 0.5198(3) 0.53280(14) 0.0229(6) Uani d . 1 . .
H H2B 0.1410 0.4490 0.5305 0.027 Uiso calc R 1 . .
N N3 0.3774(2) 0.4431(2) 0.47993(12) 0.0171(5) Uani d . 1 . .
H H3B 0.4019 0.5089 0.4604 0.021 Uiso calc R 1 . .
H H3C 0.4339 0.3934 0.4836 0.021 Uiso calc R 1 . .
C C1 0.4937(2) 0.3662(3) 0.64894(14) 0.0149(6) Uani d . 1 . .
C C2 0.5933(3) 0.3039(3) 0.65136(15) 0.0173(6) Uani d . 1 . .
H H2A 0.6367 0.3000 0.6144 0.021 Uiso calc R 1 . .
C C3 0.6269(3) 0.2487(3) 0.70795(17) 0.0202(6) Uani d . 1 . .
H H3A 0.6927 0.2087 0.7084 0.024 Uiso calc R 1 . .
C C4 0.5638(3) 0.2521(3) 0.76433(15) 0.0224(7) Uani d . 1 . .
H H4A 0.5866 0.2142 0.8020 0.027 Uiso calc R 1 . .
C C5 0.4670(3) 0.3130(3) 0.76273(15) 0.0204(6) Uani d . 1 . .
H H5A 0.4245 0.3159 0.8001 0.025 Uiso calc R 1 . .
C C6 0.4306(3) 0.3708(3) 0.70627(15) 0.0166(6) Uani d . 1 . .
C C7 0.3314(3) 0.4381(3) 0.71007(15) 0.0181(6) Uani d . 1 . .
H H7A 0.2990 0.4421 0.7508 0.022 Uiso calc R 1 . .
C C8 0.1888(3) 0.5655(3) 0.68384(17) 0.0251(7) Uani d . 1 . .
H H8A 0.2099 0.6479 0.6833 0.030 Uiso calc R 1 . .
H H8B 0.1691 0.5453 0.7281 0.030 Uiso calc R 1 . .
C C9 0.0905(3) 0.5495(3) 0.64062(16) 0.0197(6) Uani d . 1 . .
H H9A 0.0738 0.4661 0.6376 0.024 Uiso calc R 1 . .
H H9B 0.0288 0.5884 0.6606 0.024 Uiso calc R 1 . .
C C10 0.1058(3) 0.5980(3) 0.57295(18) 0.0276(8) Uani d . 1 . .
H H10A 0.0355 0.6064 0.5522 0.033 Uiso calc R 1 . .
H H10B 0.1386 0.6755 0.5756 0.033 Uiso calc R 1 . .
C C11 0.1810(3) 0.5657(3) 0.46581(17) 0.0253(7) Uani d . 1 . .
H H11A 0.2339 0.6290 0.4644 0.030 Uiso calc R 1 . .
H H11B 0.1110 0.5991 0.4546 0.030 Uiso calc R 1 . .
C C12 0.2108(3) 0.4752(3) 0.41555(16) 0.0227(7) Uani d . 1 . .
H H12A 0.2365 0.5156 0.3770 0.027 Uiso calc R 1 . .
H H12B 0.1460 0.4318 0.4036 0.027 Uiso calc R 1 . .
C C13 0.2965(3) 0.3883(3) 0.43705(15) 0.0213(6) Uani d . 1 . .
H H13A 0.2621 0.3235 0.4598 0.026 Uiso calc R 1 . .
H H13B 0.3328 0.3565 0.3991 0.026 Uiso calc R 1 . .

loop_
_atom_site_aniso_label
_atom_site_aniso_U_11
_atom_site_aniso_U_22
_atom_site_aniso_U_33
_atom_site_aniso_U_12
_atom_site_aniso_U_13
_atom_site_aniso_U_23
Cu 0.0140(2) 0.0144(2) 0.0130(2) 0.00279(16) -0.00072(16) 0.00046(15)
Br 0.0271(2) 0.01531(18) 0.01858(18) 0.00442(12) -0.00268(12) -0.00103(11)
O1 0.0161(10) 0.0234(11) 0.0162(10) 0.0068(9) 0.0011(8) 0.0063(8)
N1 0.0150(12) 0.0182(12) 0.0151(12) 0.0019(10) 0.0023(10) -0.0021(9)
N2 0.0202(14) 0.0256(14) 0.0228(14) 0.0046(11) -0.0023(11) 0.0012(11)
N3 0.0168(12) 0.0193(13) 0.0151(12) 0.0006(10) -0.0021(10) 0.0015(10)
C1 0.0166(14) 0.0123(13) 0.0159(13) -0.0015(11) -0.0025(11) 0.0003(10)
C2 0.0187(15) 0.0150(14) 0.0183(14) 0.0009(12) -0.0012(11) 0.0004(12)
C3 0.0204(15) 0.0158(13) 0.0243(16) 0.0038(12) -0.0088(13) -0.0003(12)
C4 0.0300(18) 0.0215(14) 0.0155(15) 0.0035(14) -0.0086(13) 0.0015(12)
C5 0.0265(16) 0.0212(15) 0.0135(14) -0.0010(13) -0.0008(12) -0.0014(11)
C6 0.0166(14) 0.0163(14) 0.0168(13) -0.0021(11) -0.0032(11) -0.0020(11)
C7 0.0194(15) 0.0215(15) 0.0135(13) -0.0010(12) 0.0027(11) -0.0025(11)
C8 0.0217(16) 0.0308(17) 0.0228(16) 0.0092(14) -0.0010(13) -0.0071(14)
C9 0.0148(14) 0.0206(15) 0.0238(15) 0.0016(12) 0.0020(12) -0.0021(12)
C10 0.0206(17) 0.0331(19) 0.0292(18) 0.0112(14) 0.0036(13) 0.0079(15)
C11 0.0262(17) 0.0233(16) 0.0262(17) 0.0038(14) -0.0072(14) 0.0013(14)
C12 0.0211(16) 0.0259(17) 0.0211(15) -0.0044(13) -0.0072(13) 0.0032(13)
C13 0.0214(15) 0.0247(16) 0.0180(14) -0.0010(13) 0.0007(12) -0.0054(12)

loop_
_atom_type_symbol
_atom_type_description
_atom_type_scat_dispersion_real
_atom_type_scat_dispersion_imag
_atom_type_scat_source
C C 0.0181 0.0091 'International Tables Vol C Tables 4.2.6.8 and 6.1.1.4'
H H 0.0000 0.0000 'International Tables Vol C Tables 4.2.6.8 and 6.1.1.4'
N N 0.0311 0.0180 'International Tables Vol C Tables 4.2.6.8 and 6.1.1.4'
O O 0.0492 0.0322 'International Tables Vol C Tables 4.2.6.8 and 6.1.1.4'
Cu Cu -1.9646 0.5888 'International Tables Vol C Tables 4.2.6.8 and 6.1.1.4'
Br Br -0.6763 1.2805 'International Tables Vol C Tables 4.2.6.8 and 6.1.1.4'

loop_
_geom_angle_atom_site_label_1
_geom_angle_atom_site_label_2
_geom_angle_atom_site_label_3
_geom_angle_site_symmetry_1
_geom_angle_site_symmetry_3
_geom_angle
_geom_angle_publ_flag
O1 Cu N1 . . 90.84(10) y
O1 Cu N3 . . 82.43(10) y
N1 Cu N3 . . 167.76(11) y
O1 Cu N2 . . 165.04(11) y
N1 Cu N2 . . 95.97(11) y
N3 Cu N2 . . 88.36(11) y
O1 Cu Br . . 99.26(7) y
N1 Cu Br . . 98.38(8) y
N3 Cu Br . . 92.81(8) y
N2 Cu Br . . 92.92(8) y
C1 O1 Cu . . 129.3(2) ?
C7 N1 C8 . . 115.8(3) ?
C7 N1 Cu . . 123.9(2) ?
C8 N1 Cu . . 120.3(2) ?
C11 N2 C10 . . 109.5(3) ?
C11 N2 Cu . . 112.1(2) ?
C10 N2 Cu . . 115.0(2) ?
C11 N2 H2B . . 106.5 ?
C10 N2 H2B . . 106.5 ?
Cu N2 H2B . . 106.5 ?
C13 N3 Cu . . 116.8(2) ?
C13 N3 H3B . . 108.1 ?
Cu N3 H3B . . 108.1 ?
C13 N3 H3C . . 108.1 ?
Cu N3 H3C . . 108.1 ?
H3B N3 H3C . . 107.3 ?
O1 C1 C6 . . 123.4(3) ?
O1 C1 C2 . . 118.8(3) ?
C6 C1 C2 . . 117.7(3) ?
C3 C2 C1 . . 120.9(3) ?
C3 C2 H2A . . 119.6 ?
C1 C2 H2A . . 119.6 ?
C2 C3 C4 . . 121.3(3) ?
C2 C3 H3A . . 119.3 ?
C4 C3 H3A . . 119.3 ?
C5 C4 C3 . . 118.4(3) ?
C5 C4 H4A . . 120.8 ?
C3 C4 H4A . . 120.8 ?
C4 C5 C6 . . 121.9(3) ?
C4 C5 H5A . . 119.0 ?
C6 C5 H5A . . 119.0 ?
C5 C6 C1 . . 119.8(3) ?
C5 C6 C7 . . 118.1(3) ?
C1 C6 C7 . . 122.0(3) ?
N1 C7 C6 . . 128.0(3) ?
N1 C7 H7A . . 116.0 ?
C6 C7 H7A . . 116.0 ?
N1 C8 C9 . . 113.4(3) ?
N1 C8 H8A . . 108.9 ?
C9 C8 H8A . . 108.9 ?
N1 C8 H8B . . 108.9 ?
C9 C8 H8B . . 108.9 ?
H8A C8 H8B . . 107.7 ?
C10 C9 C8 . . 113.5(3) ?
C10 C9 H9A . . 108.9 ?
C8 C9 H9A . . 108.9 ?
C10 C9 H9B . . 108.9 ?
C8 C9 H9B . . 108.9 ?
H9A C9 H9B . . 107.7 ?
N2 C10 C9 . . 111.6(3) ?
N2 C10 H10A . . 109.3 ?
C9 C10 H10A . . 109.3 ?
N2 C10 H10B . . 109.3 ?
C9 C10 H10B . . 109.3 ?
H10A C10 H10B . . 108.0 ?
N2 C11 C12 . . 114.3(3) ?
N2 C11 H11A . . 108.7 ?
C12 C11 H11A . . 108.7 ?
N2 C11 H11B . . 108.7 ?
C12 C11 H11B . . 108.7 ?
H11A C11 H11B . . 107.6 ?
C11 C12 C13 . . 114.5(3) ?
C11 C12 H12A . . 108.6 ?
C13 C12 H12A . . 108.6 ?
C11 C12 H12B . . 108.6 ?
C13 C12 H12B . . 108.6 ?
H12A C12 H12B . . 107.6 ?
N3 C13 C12 . . 112.0(3) ?
N3 C13 H13A . . 109.2 ?
C12 C13 H13A . . 109.2 ?
N3 C13 H13B . . 109.2 ?
C12 C13 H13B . . 109.2 ?
H13A C13 H13B . . 107.9 ?

loop_
_geom_bond_atom_site_label_1
_geom_bond_atom_site_label_2
_geom_bond_site_symmetry_2
_geom_bond_distance
_geom_bond_publ_flag
Cu O1 . 1.943(2) y
Cu N1 . 1.998(3) y
Cu N3 . 2.029(3) y
Cu N2 . 2.061(3) y
Cu Br . 2.8555(5) y
O1 C1 . 1.301(4) ?
N1 C7 . 1.288(4) ?
N1 C8 . 1.472(4) ?
N2 C11 . 1.475(4) ?
N2 C10 . 1.487(4) ?
N2 H2B . 0.9100 ?
N3 C13 . 1.469(4) ?
N3 H3B . 0.9000 ?
N3 H3C . 0.9000 ?
C1 C6 . 1.414(4) ?
C1 C2 . 1.418(4) ?
C2 C3 . 1.385(4) ?
C2 H2A . 0.9300 ?
C3 C4 . 1.397(5) ?
C3 H3A . 0.9300 ?
C4 C5 . 1.379(5) ?
C4 H4A . 0.9300 ?
C5 C6 . 1.407(4) ?
C5 H5A . 0.9300 ?
C6 C7 . 1.444(4) ?
C7 H7A . 0.9300 ?
C8 C9 . 1.514(5) ?
C8 H8A . 0.9700 ?
C8 H8B . 0.9700 ?
C9 C10 . 1.508(5) ?
C9 H9A . 0.9700 ?
C9 H9B . 0.9700 ?
C10 H10A . 0.9700 ?
C10 H10B . 0.9700 ?
C11 C12 . 1.503(5) ?
C11 H11A . 0.9700 ?
C11 H11B . 0.9700 ?
C12 C13 . 1.511(5) ?
C12 H12A . 0.9700 ?
C12 H12B . 0.9700 ?
C13 H13A . 0.9700 ?
C13 H13B . 0.9700 ?

loop_
_geom_hbond_atom_site_label_D
_geom_hbond_atom_site_label_H
_geom_hbond_atom_site_label_A
_geom_hbond_site_symmetry_A
_geom_hbond_distance_DH
_geom_hbond_distance_HA
_geom_hbond_distance_DA
_geom_hbond_angle_DHA
N2 H2B Br 8_655 0.91 2.62 3.472(3) 156.7
N3 H3B O1 5_666 0.90 2.16 2.938(3) 144.3
N3 H3C Br 5_666 0.90 2.65 3.488(3) 156.2

loop_
_geom_torsion_atom_site_label_1
_geom_torsion_atom_site_label_2
_geom_torsion_atom_site_label_3
_geom_torsion_atom_site_label_4
_geom_torsion_site_symmetry_1
_geom_torsion_site_symmetry_2
_geom_torsion_site_symmetry_3
_geom_torsion_site_symmetry_4
_geom_torsion
_geom_torsion_publ_flag
N1 Cu O1 C1 . . . . 17.0(3) ?
N3 Cu O1 C1 . . . . -152.8(3) ?
N2 Cu O1 C1 . . . . -100.3(5) ?
Br Cu O1 C1 . . . . 115.6(2) ?
O1 Cu N1 C7 . . . . -13.5(3) ?
N3 Cu N1 C7 . . . . 42.8(6) ?
N2 Cu N1 C7 . . . . 153.1(3) ?
Br Cu N1 C7 . . . . -113.0(3) ?
O1 Cu N1 C8 . . . . 165.4(2) ?
N3 Cu N1 C8 . . . . -138.2(5) ?
N2 Cu N1 C8 . . . . -27.9(3) ?
Br Cu N1 C8 . . . . 65.9(2) ?
O1 Cu N2 C11 . . . . -84.8(5) ?
N1 Cu N2 C11 . . . . 158.5(2) ?
N3 Cu N2 C11 . . . . -33.0(2) ?
Br Cu N2 C11 . . . . 59.8(2) ?
O1 Cu N2 C10 . . . . 149.1(4) ?
N1 Cu N2 C10 . . . . 32.5(3) ?
N3 Cu N2 C10 . . . . -159.0(2) ?
Br Cu N2 C10 . . . . -66.3(2) ?
O1 Cu N3 C13 . . . . 135.8(2) ?
N1 Cu N3 C13 . . . . 78.7(6) ?
N2 Cu N3 C13 . . . . -32.4(2) ?
Br Cu N3 C13 . . . . -125.2(2) ?
Cu O1 C1 C6 . . . . -11.3(4) ?
Cu O1 C1 C2 . . . . 169.3(2) ?
O1 C1 C2 C3 . . . . 179.8(3) ?
C6 C1 C2 C3 . . . . 0.5(4) ?
C1 C2 C3 C4 . . . . 0.3(5) ?
C2 C3 C4 C5 . . . . -0.6(5) ?
C3 C4 C5 C6 . . . . 0.2(5) ?
C4 C5 C6 C1 . . . . 0.6(5) ?
C4 C5 C6 C7 . . . . -176.5(3) ?
O1 C1 C6 C5 . . . . 179.8(3) ?
C2 C1 C6 C5 . . . . -0.9(4) ?
O1 C1 C6 C7 . . . . -3.3(5) ?
C2 C1 C6 C7 . . . . 176.0(3) ?
C8 N1 C7 C6 . . . . -173.4(3) ?
Cu N1 C7 C6 . . . . 5.6(5) ?
C5 C6 C7 N1 . . . . -177.0(3) ?
C1 C6 C7 N1 . . . . 6.0(5) ?
C7 N1 C8 C9 . . . . -134.5(3) ?
Cu N1 C8 C9 . . . . 46.5(4) ?
N1 C8 C9 C10 . . . . -68.5(4) ?
C11 N2 C10 C9 . . . . 175.5(3) ?
Cu N2 C10 C9 . . . . -57.1(4) ?
C8 C9 C10 N2 . . . . 75.6(4) ?
C10 N2 C11 C12 . . . . -157.6(3) ?
Cu N2 C11 C12 . . . . 73.4(3) ?
N2 C11 C12 C13 . . . . -39.1(4) ?
Cu N3 C13 C12 . . . . 70.9(3) ?
C11 C12 C13 N3 . . . . -34.9(4) ?
